data_1554407
loop_
_publ_author_name
'Zhang, Xun'
'Li, Zhongle'
'Yong, Huaya'
'Xie, Zhixiang'

_publ_section_title
;
 Biomimetic syntheses of C23 terpenoids: structural revision of
 salyunnanin A and confirmation of hassanane
;
_journal_issue 23
_journal_name_full 'Organic Chemistry Frontiers'
_journal_page_first 3469
_journal_paper_doi 10.1039/C8QO00772A
_journal_volume 5
_journal_year 2018
_chemical_absolute_configuration unk
_chemical_formula_moiety 'C23 H28 O6'
_chemical_formula_sum 'C23 H28 O6'
_chemical_formula_weight 400.45
_space_group_crystal_system monoclinic
_space_group_IT_number 4
_space_group_name_Hall 'P 2yb'
_space_group_name_H-M_alt 'P 1 21 1'
_atom_sites_solution_hydrogens geom
_atom_sites_solution_primary direct
_atom_sites_solution_secondary difmap
_audit_creation_date 2018-07-18
_audit_creation_method
;
Olex2 1.2
(compiled 2018.05.29 svn.r3508 for OlexSys, GUI svn.r5506)
;
_audit_update_record
;
2018-07-18 deposited with the CCDC.
2018-10-25 downloaded from the CCDC.
;
_cell_angle_alpha 90.00
_cell_angle_beta 105.259(6)
_cell_angle_gamma 90.00
_cell_formula_units_Z 2
_cell_length_a 7.3005(4)
_cell_length_b 12.1224(5)
_cell_length_c 11.9121(6)
_cell_measurement_reflns_used 4540
_cell_measurement_temperature 293(2)
_cell_measurement_theta_max 69.7460
_cell_measurement_theta_min 3.6560
_cell_volume 1017.05(9)
_computing_cell_refinement
;
CrysAlisPro, Agilent Technologies,
Version 1.171.36.28 (release 01-02-2013 CrysAlis171 .NET)
(compiled Feb  1 2013,16:14:44)
;
_computing_data_collection
;
CrysAlisPro, Agilent Technologies,
Version 1.171.36.28 (release 01-02-2013 CrysAlis171 .NET)
(compiled Feb  1 2013,16:14:44)
;
_computing_data_reduction
;
CrysAlisPro, Agilent Technologies,
Version 1.171.36.28 (release 01-02-2013 CrysAlis171 .NET)
(compiled Feb  1 2013,16:14:44)
;
_computing_molecular_graphics 'Olex2 (Dolomanov et al., 2009)'
_computing_publication_material 'Olex2 (Dolomanov et al., 2009)'
_computing_structure_refinement 'ShelXL (Sheldrick, 2015)'
_computing_structure_solution 'ShelXS (Sheldrick, 2008)'
_diffrn_ambient_temperature 293(2)
_diffrn_detector_area_resol_mean 16.0733
_diffrn_measured_fraction_theta_full 0.968
_diffrn_measured_fraction_theta_max 0.968
_diffrn_measurement_details
;
#__ type_ start__ end____ width___ exp.time_
  1 omega  -85.00  -52.00   1.5000    1.5000
omega____ theta____ kappa____ phi______ frames
    -       -8.5000  178.0000 -120.0000 22

#__ type_ start__ end____ width___ exp.time_
  2 omega  -24.00    9.00   1.5000    1.5000
omega____ theta____ kappa____ phi______ frames
    -       -8.5000  -50.0000  150.0000 22

#__ type_ start__ end____ width___ exp.time_
  3 omega  -78.00  -31.50   1.5000    1.5000
omega____ theta____ kappa____ phi______ frames
    -       -8.5000  -50.0000  150.0000 31

#__ type_ start__ end____ width___ exp.time_
  4 omega   40.00   91.00   1.5000    1.5000
omega____ theta____ kappa____ phi______ frames
    -       54.0000  -99.0000  -30.0000 34

#__ type_ start__ end____ width___ exp.time_
  5 omega   30.00   73.50   1.5000    1.5000
omega____ theta____ kappa____ phi______ frames
    -       54.0000  -57.0000   90.0000 29

#__ type_ start__ end____ width___ exp.time_
  6 omega    1.00   35.50   1.5000    1.5000
omega____ theta____ kappa____ phi______ frames
    -       54.0000  -99.0000  -30.0000 23

#__ type_ start__ end____ width___ exp.time_
  7 omega  -10.00   17.00   1.5000    1.5000
omega____ theta____ kappa____ phi______ frames
    -       54.0000  -57.0000   90.0000 18

#__ type_ start__ end____ width___ exp.time_
  8 omega   37.00   64.00   1.5000    1.5000
omega____ theta____ kappa____ phi______ frames
    -      108.0000  -38.0000  -30.0000 18

#__ type_ start__ end____ width___ exp.time_
  9 omega   36.00   61.50   1.5000    1.5000
omega____ theta____ kappa____ phi______ frames
    -      108.0000  -38.0000   60.0000 17

#__ type_ start__ end____ width___ exp.time_
 10 omega   51.00   88.50   1.5000    1.5000
omega____ theta____ kappa____ phi______ frames
    -      108.0000  -38.0000    0.0000 25

#__ type_ start__ end____ width___ exp.time_
 11 omega  128.00  170.00   1.5000    1.5000
omega____ theta____ kappa____ phi______ frames
    -      108.0000  111.0000  -60.0000 28

#__ type_ start__ end____ width___ exp.time_
 12 omega   38.00   68.00   1.5000    1.5000
omega____ theta____ kappa____ phi______ frames
    -      108.0000  -38.0000  150.0000 20

#__ type_ start__ end____ width___ exp.time_
 13 omega   84.00  169.50   1.5000    1.5000
omega____ theta____ kappa____ phi______ frames
    -      108.0000   77.0000  120.0000 57

#__ type_ start__ end____ width___ exp.time_
 14 omega   44.00  101.00   1.5000    1.5000
omega____ theta____ kappa____ phi______ frames
    -      108.0000  -50.0000    0.0000 38

#__ type_ start__ end____ width___ exp.time_
 15 omega   38.00   90.50   1.5000    1.5000
omega____ theta____ kappa____ phi______ frames
    -      108.0000  -38.0000 -180.0000 35

#__ type_ start__ end____ width___ exp.time_
 16 omega   73.00   98.50   1.5000    1.5000
omega____ theta____ kappa____ phi______ frames
    -      108.0000  -50.0000 -150.0000 17

#__ type_ start__ end____ width___ exp.time_
 17 omega   36.00  159.00   1.5000    1.5000
omega____ theta____ kappa____ phi______ frames
    -      108.0000    0.0000  -60.0000 82

#__ type_ start__ end____ width___ exp.time_
 18 omega   -9.00   18.00   1.5000    1.5000
omega____ theta____ kappa____ phi______ frames
    -        0.0000  -57.0000 -180.0000 18

#__ type_ start__ end____ width___ exp.time_
 19 omega  -58.00  -16.00   1.5000    1.5000
omega____ theta____ kappa____ phi______ frames
    -       -8.5000  111.0000    0.0000 28

#__ type_ start__ end____ width___ exp.time_
 20 omega  -62.00   -2.00   1.5000    1.5000
omega____ theta____ kappa____ phi______ frames
    -       -8.5000  125.0000  120.0000 40

#__ type_ start__ end____ width___ exp.time_
 21 omega   43.00   74.50   1.5000    1.5000
omega____ theta____ kappa____ phi______ frames
    -       54.0000   57.0000 -180.0000 21

#__ type_ start__ end____ width___ exp.time_
 22 omega   83.00  110.00   1.5000    1.5000
omega____ theta____ kappa____ phi______ frames
    -       54.0000   57.0000 -180.0000 18

#__ type_ start__ end____ width___ exp.time_
 23 omega   83.00  125.00   1.5000    1.5000
omega____ theta____ kappa____ phi______ frames
    -       54.0000   77.0000 -150.0000 28

#__ type_ start__ end____ width___ exp.time_
 24 omega   31.00   61.00   1.5000    1.5000
omega____ theta____ kappa____ phi______ frames
    -       54.0000   77.0000 -150.0000 20

#__ type_ start__ end____ width___ exp.time_
 25 omega   90.00  132.00   1.5000    1.5000
omega____ theta____ kappa____ phi______ frames
    -      108.0000   38.0000 -180.0000 28

#__ type_ start__ end____ width___ exp.time_
 26 omega   77.00  104.00   1.5000    1.5000
omega____ theta____ kappa____ phi______ frames
    -      108.0000   77.0000 -120.0000 18

#__ type_ start__ end____ width___ exp.time_
 27 omega  151.00  178.00   1.5000    1.5000
omega____ theta____ kappa____ phi______ frames
    -      108.0000   22.0000  -32.8954 18

#__ type_ start__ end____ width___ exp.time_
 28 omega   86.00  113.00   1.5000    1.5000
omega____ theta____ kappa____ phi______ frames
    -      108.0000   63.0000 -120.0000 18

#__ type_ start__ end____ width___ exp.time_
 29 omega   57.00  114.00   1.5000    1.5000
omega____ theta____ kappa____ phi______ frames
    -      108.0000 -111.0000    0.0000 38

#__ type_ start__ end____ width___ exp.time_
 30 omega   88.00  115.00   1.5000    1.5000
omega____ theta____ kappa____ phi______ frames
    -      108.0000   63.0000  -90.0000 18

#__ type_ start__ end____ width___ exp.time_
 31 omega   68.00   95.00   1.5000    1.5000
omega____ theta____ kappa____ phi______ frames
    -      108.0000   25.0000  -90.0000 18

#__ type_ start__ end____ width___ exp.time_
 32 omega   61.00   92.50   1.5000    1.5000
omega____ theta____ kappa____ phi______ frames
    -      108.0000 -111.0000 -180.0000 21

#__ type_ start__ end____ width___ exp.time_
 33 omega   76.00  101.50   1.5000    1.5000
omega____ theta____ kappa____ phi______ frames
    -      108.0000   77.0000 -150.0000 17

#__ type_ start__ end____ width___ exp.time_
 34 omega   70.00  100.00   1.5000    1.5000
omega____ theta____ kappa____ phi______ frames
    -      108.0000   25.0000 -120.0000 20

#__ type_ start__ end____ width___ exp.time_
 35 omega   34.00   85.00   1.5000    1.5000
omega____ theta____ kappa____ phi______ frames
    -      108.0000  -25.0000  -90.0000 34

#__ type_ start__ end____ width___ exp.time_
 36 omega   81.00  108.00   1.5000    1.5000
omega____ theta____ kappa____ phi______ frames
    -      108.0000   38.0000  -90.0000 18

#__ type_ start__ end____ width___ exp.time_
 37 omega   44.00   96.50   1.5000    1.5000
omega____ theta____ kappa____ phi______ frames
    -      108.0000  -77.0000    0.0000 35

#__ type_ start__ end____ width___ exp.time_
 38 omega  110.00  135.50   1.5000    1.5000
omega____ theta____ kappa____ phi______ frames
    -      108.0000  -77.0000    0.0000 17

#__ type_ start__ end____ width___ exp.time_
 39 omega   88.00  113.50   1.5000    1.5000
omega____ theta____ kappa____ phi______ frames
    -      108.0000   50.0000  -60.0000 17

#__ type_ start__ end____ width___ exp.time_
 40 omega   81.00  108.00   1.5000    1.5000
omega____ theta____ kappa____ phi______ frames
    -      108.0000   38.0000  -60.0000 18

#__ type_ start__ end____ width___ exp.time_
 41 omega   70.00   97.00   1.5000    1.5000
omega____ theta____ kappa____ phi______ frames
    -      108.0000   25.0000  -60.0000 18

#__ type_ start__ end____ width___ exp.time_
 42 omega  102.00  129.00   1.5000    1.5000
omega____ theta____ kappa____ phi______ frames
    -      108.0000  111.0000   30.0000 18

#__ type_ start__ end____ width___ exp.time_
 43 omega   64.00  101.50   1.5000    1.5000
omega____ theta____ kappa____ phi______ frames
    -      108.0000 -111.0000  120.0000 25

#__ type_ start__ end____ width___ exp.time_
 44 omega   97.00  122.50   1.5000    1.5000
omega____ theta____ kappa____ phi______ frames
    -      108.0000   22.0000  -32.8954 17

#__ type_ start__ end____ width___ exp.time_
 45 omega   92.00  119.00   1.5000    1.5000
omega____ theta____ kappa____ phi______ frames
    -      108.0000   50.0000 -120.0000 18

#__ type_ start__ end____ width___ exp.time_
 46 omega   68.00   95.00   1.5000    1.5000
omega____ theta____ kappa____ phi______ frames
    -      108.0000   22.0000  -32.8954 18
;
_diffrn_measurement_device_type 'SuperNova, Dual, Cu at zero, Eos'
_diffrn_measurement_method '\w scans'
_diffrn_orient_matrix_UB_11 0.1394083000
_diffrn_orient_matrix_UB_12 0.0302356000
_diffrn_orient_matrix_UB_13 0.1172672000
_diffrn_orient_matrix_UB_21 -0.1424610000
_diffrn_orient_matrix_UB_22 0.0857823000
_diffrn_orient_matrix_UB_23 0.0219257000
_diffrn_orient_matrix_UB_31 -0.0900556000
_diffrn_orient_matrix_UB_32 -0.0887004000
_diffrn_orient_matrix_UB_33 0.0612176000
_diffrn_radiation_monochromator mirror
_diffrn_radiation_type CuK\a
_diffrn_radiation_wavelength 1.54184
_diffrn_reflns_av_R_equivalents 0.0484
_diffrn_reflns_av_unetI/netI 0.0420
_diffrn_reflns_limit_h_max 8
_diffrn_reflns_limit_h_min -8
_diffrn_reflns_limit_k_max 14
_diffrn_reflns_limit_k_min -14
_diffrn_reflns_limit_l_max 14
_diffrn_reflns_limit_l_min -11
_diffrn_reflns_number 6953
_diffrn_reflns_theta_full 66.58
_diffrn_reflns_theta_max 66.58
_diffrn_reflns_theta_min 6.45
_diffrn_source 'SuperNova (Cu) X-ray Source'
_exptl_absorpt_coefficient_mu 0.769
_exptl_absorpt_correction_T_max 1.00000
_exptl_absorpt_correction_T_min 0.69066
_exptl_absorpt_correction_type multi-scan
_exptl_absorpt_process_details
;
CrysAlisPro, Agilent Technologies,
Version 1.171.36.28 (release 01-02-2013 CrysAlis171 .NET)
(compiled Feb  1 2013,16:14:44)
Empirical absorption correction using spherical harmonics,
 implemented in SCALE3 ABSPACK scaling algorithm.
;
_exptl_crystal_colour 'clear light colourless'
_exptl_crystal_colour_lustre clear
_exptl_crystal_colour_modifier light
_exptl_crystal_colour_primary colourless
_exptl_crystal_density_diffrn 1.308
_exptl_crystal_density_method 'not measured'
_exptl_crystal_description block
_exptl_crystal_F_000 428
_exptl_crystal_size_max 0.21
_exptl_crystal_size_mid 0.15
_exptl_crystal_size_min 0.14
_refine_diff_density_max 0.214
_refine_diff_density_min -0.215
_refine_diff_density_rms 0.043
_refine_ls_abs_structure_details 'Flack H D (1983), Acta Cryst. A39, 876-881'
_refine_ls_abs_structure_Flack 0.0(2)
_refine_ls_extinction_method none
_refine_ls_goodness_of_fit_ref 1.040
_refine_ls_hydrogen_treatment mixed
_refine_ls_matrix_type full
_refine_ls_number_parameters 272
_refine_ls_number_reflns 3388
_refine_ls_number_restraints 1
_refine_ls_restrained_S_all 1.040
_refine_ls_R_factor_all 0.0514
_refine_ls_R_factor_gt 0.0506
_refine_ls_shift/su_max 0.000
_refine_ls_shift/su_mean 0.000
_refine_ls_structure_factor_coef Fsqd
_refine_ls_weighting_details 'calc w=1/[\s^2^(Fo^2^)+(0.0950P)^2^+0.0817P] where P=(Fo^2^+2Fc^2^)/3'
_refine_ls_weighting_scheme calc
_refine_ls_wR_factor_gt 0.1379
_refine_ls_wR_factor_ref 0.1395
_reflns_number_gt 3291
_reflns_number_total 3388
_reflns_threshold_expression >2sigma(I)
_cod_data_source_file c8qo00772a2.cif
_cod_data_source_block zhangxun_0718
_cod_original_cell_volume 1017.06(9)
_cod_database_code 1554407
_reflns_odcompleteness_completeness 96.77
_reflns_odcompleteness_iscentric 1
_reflns_odcompleteness_theta 66.97
_olex2_refinement_description
;
1. Fixed Uiso
 At 1.2 times of:
  All C(H) groups, All C(H,H) groups
 At 1.5 times of:
  All C(H,H,H) groups, All O(H) groups
2.a Ternary CH refined with riding coordinates:
 C1(H1), C9(H9), C10(H10), C19(H19)
2.b Secondary CH2 refined with riding coordinates:
 C3(H3A,H3B), C4(H4A,H4B), C5(H5A,H5B)
2.c Aromatic/amide H refined with riding coordinates:
 C11(H11)
2.d Idealised Me refined as rotating group:
 C16(H16A,H16B,H16C), C17(H17A,H17B,H17C), C20(H20A,H20B,H20C), C21(H21A,H21B,
 H21C), C23(H23A,H23B,H23C)
2.e Idealised tetrahedral OH refined as rotating group:
 O5(H5)
;
_olex2_date_sample_data_collection 2018-07-18
_olex2_submission_special_instructions 'No special instructions were received'

loop_
_space_group_symop_id
_space_group_symop_operation_xyz
1 'x, y, z'
2 '-x, y+1/2, -z'

loop_
_atom_site_label
_atom_site_type_symbol
_atom_site_fract_x
_atom_site_fract_y
_atom_site_fract_z
_atom_site_U_iso_or_equiv
_atom_site_adp_type
_atom_site_occupancy
_atom_site_calc_flag
_atom_site_refinement_flags_posn
O1 O -0.2940(4) -0.11343(16) -0.5410(2) 0.0641(6) Uani 1 d .
O2 O -0.4278(2) 0.04116(15) -0.49910(16) 0.0485(4) Uani 1 d .
O3 O -0.6328(3) 0.22603(17) -0.62060(18) 0.0519(5) Uani 1 d .
H3 H -0.699(6) 0.267(4) -0.583(4) 0.077(12) Uiso 1 d .
O4 O -0.1388(3) -0.02470(15) -0.76058(17) 0.0503(4) Uani 1 d .
O5 O -0.0696(3) 0.3015(2) -0.94363(19) 0.0597(5) Uani 1 d .
H5 H 0.0291 0.2718 -0.9483 0.090 Uiso 1 calc GR
O6 O 0.1813(3) 0.1660(2) -0.9222(2) 0.0672(6) Uani 1 d .
C1 C -0.1487(3) 0.14947(18) -0.43848(19) 0.0350(5) Uani 1 d .
H1 H -0.0997 0.2209 -0.4560 0.042 Uiso 1 calc R
C2 C -0.0515(4) 0.1191(2) -0.3107(2) 0.0448(6) Uani 1 d .
C3 C 0.1541(4) 0.0851(3) -0.3060(2) 0.0547(7) Uani 1 d .
H3A H 0.2199 0.1478 -0.3277 0.066 Uiso 1 calc R
H3B H 0.2193 0.0650 -0.2268 0.066 Uiso 1 calc R
C4 C 0.1641(4) -0.0111(3) -0.3860(3) 0.0567(7) Uani 1 d .
H4A H 0.1025 -0.0748 -0.3628 0.068 Uiso 1 calc R
H4B H 0.2960 -0.0299 -0.3781 0.068 Uiso 1 calc R
C5 C 0.0688(4) 0.0161(2) -0.5129(2) 0.0461(6) Uani 1 d .
H5A H 0.1480 0.0678 -0.5410 0.055 Uiso 1 calc R
H5B H 0.0598 -0.0508 -0.5588 0.055 Uiso 1 calc R
C6 C -0.1285(3) 0.06525(18) -0.53193(19) 0.0359(5) Uani 1 d .
C7 C -0.2022(3) 0.12238(18) -0.65141(19) 0.0337(5) Uani 1 d .
C8 C -0.3366(3) 0.20176(19) -0.6694(2) 0.0360(5) Uani 1 d .
C9 C -0.4340(3) 0.23017(19) -0.5739(2) 0.0385(5) Uani 1 d .
H9 H -0.3995 0.3060 -0.5485 0.046 Uiso 1 calc R
C10 C -0.3650(3) 0.1550(2) -0.4698(2) 0.0404(5) Uani 1 d .
H10 H -0.4088 0.1816 -0.4036 0.048 Uiso 1 calc R
C11 C -0.4076(3) 0.2636(2) -0.7764(2) 0.0390(5) Uani 1 d .
H11 H -0.5281 0.2934 -0.7858 0.047 Uiso 1 calc R
C12 C -0.3287(3) 0.2855(2) -0.8651(2) 0.0404(5) Uani 1 d .
C13 C -0.1459(4) 0.2435(2) -0.8732(2) 0.0425(5) Uani 1 d .
C14 C -0.0559(3) 0.1477(2) -0.8227(2) 0.0400(5) Uani 1 d .
C15 C -0.1354(3) 0.07552(19) -0.7485(2) 0.0379(5) Uani 1 d .
C16 C -0.1503(5) 0.0266(3) -0.2601(3) 0.0662(8) Uani 1 d .
H16A H -0.1474 -0.0405 -0.3025 0.099 Uiso 1 calc GR
H16B H -0.2797 0.0469 -0.2666 0.099 Uiso 1 calc GR
H16C H -0.0854 0.0155 -0.1796 0.099 Uiso 1 calc GR
C17 C -0.0462(5) 0.2226(3) -0.2376(3) 0.0657(9) Uani 1 d .
H17A H 0.0158 0.2064 -0.1577 0.099 Uiso 1 calc GR
H17B H -0.1735 0.2471 -0.2438 0.099 Uiso 1 calc GR
H17C H 0.0225 0.2794 -0.2652 0.099 Uiso 1 calc GR
C18 C -0.2866(4) -0.0151(2) -0.5256(2) 0.0457(6) Uani 1 d .
C19 C -0.4291(4) 0.3592(2) -0.9662(2) 0.0479(6) Uani 1 d .
H19 H -0.3332 0.4085 -0.9829 0.057 Uiso 1 calc R
C20 C -0.5060(4) 0.2877(3) -1.0746(2) 0.0589(7) Uani 1 d .
H20A H -0.4042 0.2454 -1.0900 0.088 Uiso 1 calc GR
H20B H -0.5602 0.3343 -1.1401 0.088 Uiso 1 calc GR
H20C H -0.6017 0.2388 -1.0615 0.088 Uiso 1 calc GR
C21 C -0.5857(5) 0.4315(3) -0.9430(3) 0.0618(8) Uani 1 d .
H21A H -0.6895 0.3859 -0.9358 0.093 Uiso 1 calc GR
H21B H -0.6292 0.4821 -1.0065 0.093 Uiso 1 calc GR
H21C H -0.5372 0.4721 -0.8722 0.093 Uiso 1 calc GR
C22 C 0.1171(4) 0.1111(2) -0.8531(2) 0.0487(6) Uani 1 d .
C23 C 0.2262(5) 0.0108(3) -0.8008(3) 0.0620(7) Uani 1 d .
H23A H 0.2282 0.0058 -0.7201 0.093 Uiso 1 calc GR
H23B H 0.3539 0.0159 -0.8080 0.093 Uiso 1 calc GR
H23C H 0.1664 -0.0538 -0.8409 0.093 Uiso 1 calc GR

loop_
_atom_site_aniso_label
_atom_site_aniso_U_11
_atom_site_aniso_U_22
_atom_site_aniso_U_33
_atom_site_aniso_U_23
_atom_site_aniso_U_13
_atom_site_aniso_U_12
O1 0.0884(16) 0.0351(10) 0.0704(14) -0.0010(9) 0.0234(12) -0.0178(9)
O2 0.0416(9) 0.0495(10) 0.0542(10) 0.0071(8) 0.0121(8) -0.0102(7)
O3 0.0392(10) 0.0612(12) 0.0527(11) -0.0037(9) 0.0073(8) 0.0083(8)
O4 0.0615(11) 0.0383(9) 0.0507(10) -0.0093(8) 0.0141(8) -0.0060(8)
O5 0.0543(11) 0.0693(13) 0.0553(12) 0.0199(10) 0.0140(9) -0.0060(9)
O6 0.0514(11) 0.0956(18) 0.0578(12) 0.0118(12) 0.0201(9) -0.0022(11)
C1 0.0393(11) 0.0331(10) 0.0305(11) 0.0025(9) 0.0055(8) 0.0004(9)
C2 0.0516(14) 0.0451(13) 0.0328(12) 0.0050(10) 0.0025(10) 0.0026(10)
C3 0.0514(15) 0.0639(17) 0.0390(13) 0.0046(12) -0.0056(10) 0.0088(13)
C4 0.0563(15) 0.0585(17) 0.0489(15) 0.0090(13) 0.0022(12) 0.0202(13)
C5 0.0509(14) 0.0432(12) 0.0407(13) 0.0038(10) 0.0057(10) 0.0092(10)
C6 0.0400(11) 0.0317(10) 0.0326(11) 0.0022(9) 0.0038(8) -0.0004(9)
C7 0.0322(11) 0.0321(10) 0.0326(10) 0.0003(8) 0.0011(8) -0.0048(8)
C8 0.0322(10) 0.0369(10) 0.0351(11) -0.0004(9) 0.0023(8) -0.0052(9)
C9 0.0343(11) 0.0388(11) 0.0399(12) 0.0007(9) 0.0055(9) 0.0043(8)
C10 0.0405(12) 0.0436(12) 0.0360(11) 0.0003(9) 0.0085(9) 0.0015(9)
C11 0.0328(10) 0.0392(11) 0.0386(12) 0.0003(9) -0.0020(8) 0.0002(9)
C12 0.0408(11) 0.0387(11) 0.0331(11) 0.0013(9) -0.0054(8) -0.0078(9)
C13 0.0413(12) 0.0486(13) 0.0326(11) -0.0010(10) 0.0009(9) -0.0108(10)
C14 0.0380(11) 0.0441(12) 0.0329(11) -0.0041(9) 0.0003(8) -0.0052(10)
C15 0.0333(10) 0.0367(12) 0.0381(12) -0.0049(9) -0.0003(8) -0.0020(8)
C16 0.084(2) 0.0694(19) 0.0438(15) 0.0192(14) 0.0153(14) -0.0029(17)
C17 0.080(2) 0.067(2) 0.0408(14) -0.0114(13) -0.0003(13) 0.0077(15)
C18 0.0544(14) 0.0371(13) 0.0434(13) 0.0030(10) 0.0088(11) -0.0084(10)
C19 0.0477(14) 0.0522(14) 0.0372(13) 0.0081(11) -0.0003(10) -0.0025(11)
C20 0.0567(15) 0.0746(19) 0.0360(13) 0.0029(12) -0.0042(11) -0.0011(13)
C21 0.0647(17) 0.0608(17) 0.0523(15) 0.0142(13) 0.0022(13) 0.0142(13)
C22 0.0435(13) 0.0605(15) 0.0388(13) -0.0075(11) 0.0051(10) -0.0083(11)
C23 0.0548(15) 0.0655(18) 0.0687(19) -0.0084(15) 0.0216(14) 0.0092(13)

loop_
_atom_type_symbol
_atom_type_description
_atom_type_scat_dispersion_real
_atom_type_scat_dispersion_imag
_atom_type_scat_source
C C 0.0181 0.0091 'International Tables Vol C Tables 4.2.6.8 and 6.1.1.4'
H H 0.0000 0.0000 'International Tables Vol C Tables 4.2.6.8 and 6.1.1.4'
O O 0.0492 0.0322 'International Tables Vol C Tables 4.2.6.8 and 6.1.1.4'

loop_
_geom_angle_atom_site_label_1
_geom_angle_atom_site_label_2
_geom_angle_atom_site_label_3
_geom_angle
C18 O2 C10 108.81(19)
C9 O3 H3 115(3)
C13 O5 H5 109.5
C2 C1 H1 108.7
C2 C1 C6 116.49(19)
C6 C1 H1 108.7
C10 C1 H1 108.7
C10 C1 C2 115.4(2)
C10 C1 C6 98.15(18)
C3 C2 C1 106.8(2)
C16 C2 C1 114.7(2)
C16 C2 C3 110.0(3)
C17 C2 C1 107.7(2)
C17 C2 C3 108.8(2)
C17 C2 C16 108.7(3)
C2 C3 H3A 109.0
C2 C3 H3B 109.0
H3A C3 H3B 107.8
C4 C3 C2 112.9(2)
C4 C3 H3A 109.0
C4 C3 H3B 109.0
C3 C4 H4A 109.3
C3 C4 H4B 109.3
C3 C4 C5 111.8(2)
H4A C4 H4B 107.9
C5 C4 H4A 109.3
C5 C4 H4B 109.3
C4 C5 H5A 108.9
C4 C5 H5B 108.9
H5A C5 H5B 107.7
C6 C5 C4 113.6(2)
C6 C5 H5A 108.9
C6 C5 H5B 108.9
C1 C6 C7 106.92(18)
C5 C6 C1 114.71(19)
C5 C6 C7 113.53(19)
C5 C6 C18 116.2(2)
C18 C6 C1 99.71(19)
C18 C6 C7 104.30(17)
C8 C7 C6 121.8(2)
C8 C7 C15 121.6(2)
C15 C7 C6 116.13(19)
C7 C8 C9 120.2(2)
C7 C8 C11 125.7(2)
C11 C8 C9 114.1(2)
O3 C9 C8 109.23(19)
O3 C9 H9 108.0
O3 C9 C10 112.8(2)
C8 C9 H9 108.0
C10 C9 C8 110.72(19)
C10 C9 H9 108.0
O2 C10 C1 104.80(19)
O2 C10 C9 110.83(19)
O2 C10 H10 110.7
C1 C10 H10 110.7
C9 C10 C1 109.0(2)
C9 C10 H10 110.7
C8 C11 H11 114.4
C12 C11 C8 131.2(2)
C12 C11 H11 114.4
C11 C12 C13 124.7(2)
C11 C12 C19 121.0(2)
C13 C12 C19 114.3(2)
O5 C13 C12 113.8(2)
O5 C13 C14 119.2(2)
C14 C13 C12 126.9(2)
C13 C14 C15 122.8(2)
C13 C14 C22 118.9(2)
C15 C14 C22 118.0(2)
O4 C15 C7 118.2(2)
O4 C15 C14 121.4(2)
C14 C15 C7 120.3(2)
C2 C16 H16A 109.5
C2 C16 H16B 109.5
C2 C16 H16C 109.5
H16A C16 H16B 109.5
H16A C16 H16C 109.5
H16B C16 H16C 109.5
C2 C17 H17A 109.5
C2 C17 H17B 109.5
C2 C17 H17C 109.5
H17A C17 H17B 109.5
H17A C17 H17C 109.5
H17B C17 H17C 109.5
O1 C18 O2 122.1(3)
O1 C18 C6 128.9(3)
O2 C18 C6 109.0(2)
C12 C19 H19 107.3
C12 C19 C20 109.1(2)
C20 C19 H19 107.3
C21 C19 C12 115.0(2)
C21 C19 H19 107.3
C21 C19 C20 110.6(2)
C19 C20 H20A 109.5
C19 C20 H20B 109.5
C19 C20 H20C 109.5
H20A C20 H20B 109.5
H20A C20 H20C 109.5
H20B C20 H20C 109.5
C19 C21 H21A 109.5
C19 C21 H21B 109.5
C19 C21 H21C 109.5
H21A C21 H21B 109.5
H21A C21 H21C 109.5
H21B C21 H21C 109.5
O6 C22 C14 120.0(3)
O6 C22 C23 117.3(3)
C14 C22 C23 122.7(3)
C22 C23 H23A 109.5
C22 C23 H23B 109.5
C22 C23 H23C 109.5
H23A C23 H23B 109.5
H23A C23 H23C 109.5
H23B C23 H23C 109.5

loop_
_geom_bond_atom_site_label_1
_geom_bond_atom_site_label_2
_geom_bond_distance
O1 C18 1.206(3)
O2 C10 1.467(3)
O2 C18 1.341(4)
O3 H3 0.89(5)
O3 C9 1.412(3)
O4 C15 1.223(3)
O5 H5 0.8200
O5 C13 1.324(3)
O6 C22 1.242(4)
C1 H1 0.9800
C1 C2 1.545(3)
C1 C6 1.546(3)
C1 C10 1.526(3)
C2 C3 1.544(4)
C2 C16 1.540(4)
C2 C17 1.521(4)
C3 H3A 0.9700
C3 H3B 0.9700
C3 C4 1.519(4)
C4 H4A 0.9700
C4 H4B 0.9700
C4 C5 1.525(3)
C5 H5A 0.9700
C5 H5B 0.9700
C5 C6 1.520(3)
C6 C7 1.547(3)
C6 C18 1.527(3)
C7 C8 1.351(3)
C7 C15 1.482(3)
C8 C9 1.531(3)
C8 C11 1.452(3)
C9 H9 0.9800
C9 C10 1.514(3)
C10 H10 0.9800
C11 H11 0.9300
C11 C12 1.356(4)
C12 C13 1.455(4)
C12 C19 1.524(3)
C13 C14 1.392(4)
C14 C15 1.467(3)
C14 C22 1.471(4)
C16 H16A 0.9600
C16 H16B 0.9600
C16 H16C 0.9600
C17 H17A 0.9600
C17 H17B 0.9600
C17 H17C 0.9600
C19 H19 0.9800
C19 C20 1.533(4)
C19 C21 1.522(4)
C20 H20A 0.9600
C20 H20B 0.9600
C20 H20C 0.9600
C21 H21A 0.9600
C21 H21B 0.9600
C21 H21C 0.9600
C22 C23 1.497(5)
C23 H23A 0.9600
C23 H23B 0.9600
C23 H23C 0.9600

loop_
_geom_torsion_atom_site_label_1
_geom_torsion_atom_site_label_2
_geom_torsion_atom_site_label_3
_geom_torsion_atom_site_label_4
_geom_torsion
O3 C9 C10 O2 55.4(3)
O3 C9 C10 C1 170.27(19)
O5 C13 C14 C15 -176.8(2)
O5 C13 C14 C22 -2.6(3)
C1 C2 C3 C4 -58.4(3)
C1 C6 C7 C8 -28.7(3)
C1 C6 C7 C15 158.77(18)
C1 C6 C18 O1 -147.6(3)
C1 C6 C18 O2 32.6(2)
C2 C1 C6 C5 -42.6(3)
C2 C1 C6 C7 -169.45(19)
C2 C1 C6 C18 82.3(2)
C2 C1 C10 O2 -85.7(2)
C2 C1 C10 C9 155.6(2)
C2 C3 C4 C5 60.3(3)
C3 C4 C5 C6 -49.2(4)
C4 C5 C6 C1 40.5(3)
C4 C5 C6 C7 163.8(2)
C4 C5 C6 C18 -75.2(3)
C5 C6 C7 C8 -156.3(2)
C5 C6 C7 C15 31.2(3)
C5 C6 C18 O1 -23.7(4)
C5 C6 C18 O2 156.5(2)
C6 C1 C2 C3 49.5(3)
C6 C1 C2 C16 -72.6(3)
C6 C1 C2 C17 166.2(2)
C6 C1 C10 O2 38.8(2)
C6 C1 C10 C9 -79.9(2)
C6 C7 C8 C9 -5.7(3)
C6 C7 C8 C11 176.81(19)
C6 C7 C15 O4 45.7(3)
C6 C7 C15 C14 -130.4(2)
C7 C6 C18 O1 102.0(3)
C7 C6 C18 O2 -77.8(2)
C7 C8 C9 O3 -127.8(2)
C7 C8 C9 C10 -3.0(3)
C7 C8 C11 C12 -23.3(4)
C8 C7 C15 O4 -126.8(2)
C8 C7 C15 C14 57.1(3)
C8 C9 C10 O2 -67.3(2)
C8 C9 C10 C1 47.5(3)
C8 C11 C12 C13 3.2(4)
C8 C11 C12 C19 -176.4(2)
C9 C8 C11 C12 159.1(2)
C10 O2 C18 O1 172.0(3)
C10 O2 C18 C6 -8.2(3)
C10 C1 C2 C3 163.9(2)
C10 C1 C2 C16 41.7(3)
C10 C1 C2 C17 -79.5(3)
C10 C1 C6 C5 -166.4(2)
C10 C1 C6 C7 66.8(2)
C10 C1 C6 C18 -41.5(2)
C11 C8 C9 O3 50.0(3)
C11 C8 C9 C10 174.73(19)
C11 C12 C13 O5 -159.2(2)
C11 C12 C13 C14 25.7(4)
C11 C12 C19 C20 -107.3(3)
C11 C12 C19 C21 17.7(3)
C12 C13 C14 C15 -2.0(4)
C12 C13 C14 C22 172.2(2)
C13 C12 C19 C20 73.2(3)
C13 C12 C19 C21 -161.9(2)
C13 C14 C15 O4 134.6(3)
C13 C14 C15 C7 -49.5(3)
C13 C14 C22 O6 0.5(4)
C13 C14 C22 C23 178.4(2)
C15 C7 C8 C9 166.4(2)
C15 C7 C8 C11 -11.1(3)
C15 C14 C22 O6 175.0(3)
C15 C14 C22 C23 -7.1(3)
C16 C2 C3 C4 66.7(3)
C17 C2 C3 C4 -174.3(2)
C18 O2 C10 C1 -20.4(2)
C18 O2 C10 C9 97.1(2)
C18 C6 C7 C8 76.3(3)
C18 C6 C7 C15 -96.2(2)
C19 C12 C13 O5 20.3(3)
C19 C12 C13 C14 -154.7(2)
C22 C14 C15 O4 -39.6(3)
C22 C14 C15 C7 136.3(2)
